data_4126927
loop_
_publ_author_name
'Tian, Haiwen'
'Hong, Jianquan'
'Wang, Kai'
'Del Rosal, Iker'
'Maron, Laurent'
'Zhou, Xigeng'
'Zhang, Lixin'

_publ_section_title
;
 An Unprecedented Reaction Mode of phosphorus in phosphinidene rare-earth
 complex: a joint experimental-theoretical study.
;
_journal_name_full 'Journal of the American Chemical Society'
_journal_paper_doi 10.1021/jacs.7b11032
_journal_year 2017
_chemical_formula_sum 'C119 H140 N6 P2 S2 Y3'
_chemical_formula_weight 2047.15
_space_group_crystal_system triclinic
_space_group_IT_number 2
_space_group_name_Hall '-P 1'
_space_group_name_H-M_alt 'P -1'
_symmetry_space_group_name_Hall '-P 1'
_symmetry_space_group_name_H-M 'P -1'
_atom_sites_solution_hydrogens geom
_audit_creation_method SHELXL-2014/7
_cell_angle_alpha 85.788(2)
_cell_angle_beta 79.912(2)
_cell_angle_gamma 70.459(2)
_cell_formula_units_Z 2
_cell_length_a 13.5557(15)
_cell_length_b 15.3382(17)
_cell_length_c 30.529(3)
_cell_measurement_reflns_used 2605
_cell_measurement_temperature 193(2)
_cell_measurement_theta_max 21.36
_cell_measurement_theta_min 2.39
_cell_volume 5888.7(11)
_computing_cell_refinement 'Bruker SAINT'
_computing_data_collection 'Bruker APEX2'
_computing_data_reduction 'Bruker SAINT'
_computing_molecular_graphics 'Bruker SHELXTL'
_computing_publication_material 'Bruker SHELXTL'
_computing_structure_refinement 'SHELXL-2014/7 (Sheldrick, 2014)'
_computing_structure_solution 'SHELXS-97 (Sheldrick, 2008)'
_diffrn_ambient_temperature 193(2)
_diffrn_measured_fraction_theta_full 0.992
_diffrn_measured_fraction_theta_max 0.992
_diffrn_measurement_device_type 'Bruker APEX-II CCD'
_diffrn_measurement_method '\f and \w scans'
_diffrn_radiation_type MoK\a
_diffrn_radiation_wavelength 0.71073
_diffrn_reflns_av_R_equivalents 0.0760
_diffrn_reflns_av_unetI/netI 0.1927
_diffrn_reflns_Laue_measured_fraction_full 0.992
_diffrn_reflns_Laue_measured_fraction_max 0.992
_diffrn_reflns_limit_h_max 16
_diffrn_reflns_limit_h_min -16
_diffrn_reflns_limit_k_max 18
_diffrn_reflns_limit_k_min -18
_diffrn_reflns_limit_l_max 37
_diffrn_reflns_limit_l_min -37
_diffrn_reflns_number 39209
_diffrn_reflns_point_group_measured_fraction_full 0.992
_diffrn_reflns_point_group_measured_fraction_max 0.992
_diffrn_reflns_theta_full 25.242
_diffrn_reflns_theta_max 25.999
_diffrn_reflns_theta_min 0.678
_exptl_absorpt_coefficient_mu 1.574
_exptl_absorpt_correction_T_max 0.151
_exptl_absorpt_correction_T_min 0.118
_exptl_absorpt_correction_type multi-scan
_exptl_absorpt_process_details sadabs
_exptl_crystal_colour yellow
_exptl_crystal_density_diffrn 1.155
_exptl_crystal_description block
_exptl_crystal_F_000 2150
_exptl_crystal_size_max 0.300
_exptl_crystal_size_mid 0.220
_exptl_crystal_size_min 0.180
_platon_squeeze_details ' '
_refine_diff_density_max 0.963
_refine_diff_density_min -1.312
_refine_diff_density_rms 0.207
_refine_ls_extinction_method none
_refine_ls_goodness_of_fit_ref 1.086
_refine_ls_hydrogen_treatment constr
_refine_ls_matrix_type full
_refine_ls_number_parameters 1203
_refine_ls_number_reflns 22968
_refine_ls_number_restraints 42
_refine_ls_restrained_S_all 1.087
_refine_ls_R_factor_all 0.1726
_refine_ls_R_factor_gt 0.0912
_refine_ls_shift/su_max 0.012
_refine_ls_shift/su_mean 0.000
_refine_ls_structure_factor_coef Fsqd
_refine_ls_weighting_details 'w=1/[\s^2^(Fo^2^)+(0.1300P)^2^+0.4830P] where P=(Fo^2^+2Fc^2^)/3'
_refine_ls_weighting_scheme calc
_refine_ls_wR_factor_gt 0.2304
_refine_ls_wR_factor_ref 0.2952
_reflns_Friedel_coverage 0.000
_reflns_number_gt 10570
_reflns_number_total 22968
_reflns_threshold_expression 'I > 2\s(I)'
_cod_data_source_file 6a.cif
_cod_data_source_block mo_50422c
_cod_database_code 4126927
_shelx_shelxl_version_number 2014/7
_shelx_space_group_comment
; 
The symmetry employed for this shelxl refinement is uniquely defined 
by the following loop, which should always be used as a source of 
symmetry information in preference to the above space-group names. 
They are only intended as comments. 
;
_shelx_estimated_absorpt_t_min 0.649
_shelx_estimated_absorpt_t_max 0.765

loop_
_space_group_symop_operation_xyz
'x, y, z'
'-x, -y, -z'

loop_
_atom_site_label
_atom_site_type_symbol
_atom_site_fract_x
_atom_site_fract_y
_atom_site_fract_z
_atom_site_U_iso_or_equiv
_atom_site_adp_type
_atom_site_occupancy
_atom_site_site_symmetry_order
_atom_site_calc_flag
_atom_site_refinement_flags_posn
_atom_site_refinement_flags_adp
Y1 Y 0.48503(4) 1.05743(4) 0.74919(2) 0.02486(15) Uani 1 1 d . .
Y2 Y 0.66065(4) 0.83904(4) 0.67414(2) 0.02455(15) Uani 1 1 d . .
Y3 Y 0.58792(4) 0.81818(4) 0.81711(2) 0.02612(15) Uani 1 1 d . .
C1 C 0.5184(5) 0.6452(4) 0.7316(2) 0.042(2) Uani 1 1 d . .
H1A H 0.4722 0.6317 0.7577 0.063 Uiso 1 1 calc R U
H1B H 0.5861 0.5944 0.7272 0.063 Uiso 1 1 calc R U
H1C H 0.4841 0.6520 0.7052 0.063 Uiso 1 1 calc R U
C2 C 0.6304(6) 1.0604(5) 0.8649(2) 0.051(2) Uani 1 1 d . .
H2A H 0.5755 1.1210 0.8700 0.076 Uiso 1 1 calc R U
H2B H 0.6992 1.0688 0.8542 0.076 Uiso 1 1 calc R U
H2C H 0.6338 1.0245 0.8928 0.076 Uiso 1 1 calc R U
C3 C 0.4400(4) 0.8467(4) 0.7162(2) 0.0353(18) Uani 1 1 d . .
C4 C 0.4727(5) 0.9261(5) 0.7031(2) 0.0320(18) Uani 1 1 d . .
C5 C 0.3954(5) 0.9972(5) 0.6830(2) 0.0343(18) Uani 1 1 d . .
C6 C 0.2955(5) 0.9923(4) 0.6780(2) 0.0350(17) Uani 1 1 d . .
H6 H 0.2457 1.0424 0.6651 0.042 Uiso 1 1 calc R U
C7 C 0.2725(5) 0.9124(4) 0.6924(2) 0.0386(17) Uani 1 1 d . .
H7 H 0.2058 0.9078 0.6893 0.046 Uiso 1 1 calc R U
C8 C 0.3438(4) 0.8400(4) 0.7110(2) 0.0319(15) Uani 1 1 d . U
H8 H 0.3271 0.7854 0.7202 0.038 Uiso 1 1 calc R U
C9 C 0.4679(5) 0.9972(4) 0.8426(2) 0.0316(16) Uani 1 1 d . .
C10 C 0.4243(5) 0.9628(4) 0.8127(2) 0.03061(8) Uani 1 1 d . U
C11 C 0.3373(6) 0.9473(5) 0.8215(2) 0.057(2) Uani 1 1 d . U
H11 H 0.3157 0.9191 0.7998 0.068 Uiso 1 1 calc R U
C12 C 0.2715(6) 0.9715(6) 0.8630(3) 0.066(3) Uani 1 1 d . .
H12 H 0.2036 0.9640 0.8686 0.079 Uiso 1 1 calc R U
C13 C 0.3076(7) 1.0064(8) 0.8955(3) 0.093(4) Uani 1 1 d . .
H13 H 0.2670 1.0211 0.9243 0.111 Uiso 1 1 calc R U
C14 C 0.4052(7) 1.0185(6) 0.8839(3) 0.066(3) Uani 1 1 d . .
H14 H 0.4309 1.0429 0.9055 0.080 Uiso 1 1 calc R U
C15 C 0.7281(4) 1.0805(4) 0.6465(2) 0.0280(15) Uani 1 1 d . .
C16 C 0.6890(5) 1.1705(4) 0.6313(2) 0.0408(18) Uani 1 1 d . .
H16 H 0.6147 1.2021 0.6360 0.049 Uiso 1 1 calc R U
C17 C 0.7558(6) 1.2138(5) 0.6099(2) 0.056(2) Uani 1 1 d . .
H17 H 0.7282 1.2766 0.6007 0.067 Uiso 1 1 calc R U
C18 C 0.8629(7) 1.1686(6) 0.6012(3) 0.080(3) Uani 1 1 d . .
H18 H 0.9089 1.1983 0.5844 0.096 Uiso 1 1 calc R U
C19 C 0.9041(6) 1.0768(6) 0.6175(3) 0.063(2) Uani 1 1 d . .
H19 H 0.9783 1.0449 0.6132 0.076 Uiso 1 1 calc R U
C20 C 0.8332(5) 1.0349(5) 0.6399(2) 0.0372(18) Uani 1 1 d . .
H20 H 0.8591 0.9731 0.6507 0.045 Uiso 1 1 calc R U
C21 C 0.8695(2) 0.8116(2) 0.75669(10) 0.050(2) Uani 1 1 d G .
C22 C 0.8714(3) 0.9012(2) 0.74777(15) 0.045(2) Uani 1 1 d G .
H22 H 0.8143 0.9462 0.7362 0.054 Uiso 1 1 calc R U
C23 C 0.9568(4) 0.9251(3) 0.75579(19) 0.058(2) Uani 1 1 d G .
H23 H 0.9581 0.9864 0.7497 0.070 Uiso 1 1 calc R U
C24 C 1.0404(3) 0.8594(4) 0.77273(17) 0.054(2) Uani 1 1 d G .
H24 H 1.0988 0.8757 0.7782 0.064 Uiso 1 1 calc R U
C25 C 1.0385(3) 0.7697(3) 0.78165(16) 0.046(2) Uani 1 1 d G .
H25 H 1.0956 0.7248 0.7932 0.056 Uiso 1 1 calc R U
C26 C 0.9531(3) 0.7458(2) 0.77363(14) 0.051(2) Uani 1 1 d G .
H26 H 0.9518 0.6845 0.7797 0.062 Uiso 1 1 calc R U
C27 C 0.6124(5) 0.7031(5) 0.8923(2) 0.0376(18) Uani 1 1 d . .
C28 C 0.6401(5) 0.6246(5) 0.9272(2) 0.044(2) Uani 1 1 d . .
C29 C 0.7147(7) 0.6112(6) 0.9547(3) 0.062(2) Uani 1 1 d . .
H29 H 0.7541 0.6527 0.9525 0.075 Uiso 1 1 calc R U
C30 C 0.7334(6) 0.5401(6) 0.9847(3) 0.065(3) Uani 1 1 d . .
H30 H 0.7823 0.5343 1.0045 0.078 Uiso 1 1 calc R U
C31 C 0.6792(7) 0.4743(6) 0.9865(3) 0.076(3) Uani 1 1 d . .
H31 H 0.6972 0.4206 1.0051 0.091 Uiso 1 1 calc R U
C32 C 0.6008(6) 0.4894(6) 0.9611(3) 0.069(3) Uani 1 1 d . .
H32 H 0.5594 0.4493 0.9644 0.083 Uiso 1 1 calc R U
C33 C 0.5816(6) 0.5608(5) 0.9314(2) 0.047(2) Uani 1 1 d . .
H33 H 0.5290 0.5688 0.9132 0.056 Uiso 1 1 calc R U
C34 C 0.4233(5) 0.7494(5) 0.9115(2) 0.0384(19) Uani 1 1 d . .
C35 C 0.3945(6) 0.7863(5) 0.9543(2) 0.0416(19) Uani 1 1 d . .
C36 C 0.4717(6) 0.8108(5) 0.9773(2) 0.051(2) Uani 1 1 d . .
H36 H 0.5393 0.8020 0.9560 0.061 Uiso 1 1 calc R U
C37 C 0.4277(8) 0.9131(6) 0.9931(3) 0.089(4) Uani 1 1 d . .
H37A H 0.4019 0.9541 0.9685 0.134 Uiso 1 1 calc R U
H37B H 0.4842 0.9295 1.0029 0.134 Uiso 1 1 calc R U
H37C H 0.3692 0.9198 1.0180 0.134 Uiso 1 1 calc R U
C38 C 0.4969(7) 0.7483(6) 1.0194(2) 0.067(3) Uani 1 1 d . .
H38A H 0.4335 0.7632 1.0423 0.101 Uiso 1 1 calc R U
H38B H 0.5546 0.7595 1.0309 0.101 Uiso 1 1 calc R U
H38C H 0.5182 0.6832 1.0114 0.101 Uiso 1 1 calc R U
C39 C 0.2985(6) 0.7917(5) 0.9780(2) 0.053(2) Uani 1 1 d . .
H39 H 0.2811 0.8115 1.0080 0.064 Uiso 1 1 calc R U
C40 C 0.2245(7) 0.7683(7) 0.9585(3) 0.077(3) Uani 1 1 d . .
H40 H 0.1552 0.7780 0.9746 0.092 Uiso 1 1 calc R U
C41 C 0.2483(6) 0.7336(6) 0.9188(3) 0.056(2) Uani 1 1 d . .
H41 H 0.1981 0.7140 0.9076 0.067 Uiso 1 1 calc R U
C42 C 0.3472(5) 0.7246(5) 0.8922(2) 0.0365(18) Uani 1 1 d . .
C43 C 0.3711(5) 0.6834(5) 0.8476(2) 0.0427(19) Uani 1 1 d . .
H43 H 0.4265 0.7071 0.8299 0.051 Uiso 1 1 calc R U
C44 C 0.4162(13) 0.5844(7) 0.8476(4) 0.219(6) Uani 1 1 d . .
H44A H 0.4726 0.5650 0.8660 0.328 Uiso 1 1 calc R U
H44B H 0.4459 0.5634 0.8171 0.328 Uiso 1 1 calc R U
H44C H 0.3611 0.5572 0.8598 0.328 Uiso 1 1 calc R U
C45 C 0.2771(6) 0.7159(7) 0.8230(3) 0.077(3) Uani 1 1 d . .
H45A H 0.3008 0.7299 0.7919 0.115 Uiso 1 1 calc R U
H45B H 0.2246 0.7717 0.8370 0.115 Uiso 1 1 calc R U
H45C H 0.2449 0.6671 0.8242 0.115 Uiso 1 1 calc R U
C46 C 0.8059(4) 0.6770(4) 0.86936(19) 0.0281(16) Uani 1 1 d . .
C47 C 0.8602(5) 0.7286(5) 0.8850(2) 0.0428(19) Uani 1 1 d . .
C48 C 0.8061(5) 0.8300(5) 0.9004(2) 0.052(2) Uani 1 1 d . .
H48 H 0.7461 0.8570 0.8832 0.062 Uiso 1 1 calc R U
C49 C 0.8747(7) 0.8873(5) 0.8888(4) 0.094(3) Uani 1 1 d . .
H49A H 0.9275 0.8719 0.9089 0.142 Uiso 1 1 calc R U
H49B H 0.8317 0.9528 0.8918 0.142 Uiso 1 1 calc R U
H49C H 0.9109 0.8755 0.8580 0.142 Uiso 1 1 calc R U
C50 C 0.7557(11) 0.8407(9) 0.9497(4) 0.135(5) Uani 1 1 d . .
H50A H 0.7862 0.8780 0.9644 0.202 Uiso 1 1 calc R U
H50B H 0.7697 0.7795 0.9641 0.202 Uiso 1 1 calc R U
H50C H 0.6789 0.8715 0.9520 0.202 Uiso 1 1 calc R U
C51 C 0.9684(6) 0.6857(6) 0.8885(3) 0.063(2) Uani 1 1 d . .
H51 H 1.0061 0.7180 0.9005 0.076 Uiso 1 1 calc R U
C52 C 1.0180(6) 0.5962(5) 0.8742(3) 0.062(2) Uani 1 1 d . .
H52 H 1.0901 0.5662 0.8775 0.075 Uiso 1 1 calc R U
C53 C 0.9680(6) 0.5511(5) 0.8561(3) 0.059(2) Uani 1 1 d . .
H53 H 1.0075 0.4908 0.8454 0.071 Uiso 1 1 calc R U
C54 C 0.8617(6) 0.5861(5) 0.8517(3) 0.055(2) Uani 1 1 d . .
C55 C 0.8027(5) 0.5330(6) 0.8339(2) 0.055(2) Uani 1 1 d . .
H55 H 0.7262 0.5716 0.8365 0.066 Uiso 1 1 calc R U
C56 C 0.8473(7) 0.5153(6) 0.7858(3) 0.076(3) Uani 1 1 d . .
H56A H 0.8484 0.5736 0.7706 0.114 Uiso 1 1 calc R U
H56B H 0.8031 0.4893 0.7722 0.114 Uiso 1 1 calc R U
H56C H 0.9197 0.4715 0.7831 0.114 Uiso 1 1 calc R U
C57 C 0.8112(6) 0.4438(5) 0.8589(3) 0.061(2) Uani 1 1 d . .
H57A H 0.7663 0.4140 0.8484 0.091 Uiso 1 1 calc R U
H57B H 0.7879 0.4563 0.8908 0.091 Uiso 1 1 calc R U
H57C H 0.8851 0.4029 0.8540 0.091 Uiso 1 1 calc R U
C58 C 0.3743(4) 1.2513(4) 0.7497(2) 0.0264(16) Uani 1 1 d . .
C59 C 0.3303(5) 1.3509(4) 0.74185(18) 0.0295(15) Uani 1 1 d . U
C60 C 0.3957(5) 1.4035(4) 0.7304(2) 0.0352(16) Uani 1 1 d . U
H60 H 0.4698 1.3737 0.7294 0.042 Uiso 1 1 calc R U
C61 C 0.3614(6) 1.4948(5) 0.7205(2) 0.050(2) Uani 1 1 d . .
H61 H 0.4103 1.5276 0.7120 0.060 Uiso 1 1 calc R U
C62 C 0.2540(8) 1.5394(6) 0.7232(3) 0.071(3) Uani 1 1 d . .
H62 H 0.2290 1.6036 0.7162 0.085 Uiso 1 1 calc R U
C63 C 0.1810(6) 1.4928(5) 0.7360(3) 0.053(2) Uani 1 1 d . .
H63 H 0.1068 1.5244 0.7396 0.063 Uiso 1 1 calc R U
C64 C 0.2224(6) 1.3973(5) 0.7432(2) 0.0424(19) Uani 1 1 d . .
H64 H 0.1749 1.3628 0.7494 0.051 Uiso 1 1 calc R U
C65 C 0.4932(4) 1.2599(4) 0.79901(19) 0.0202(14) Uani 1 1 d . U
C66 C 0.5942(5) 1.2679(4) 0.7898(2) 0.0355(17) Uani 1 1 d . .
C67 C 0.6663(5) 1.2342(4) 0.7445(2) 0.0364(17) Uani 1 1 d . .
H67 H 0.6245 1.2147 0.7255 0.044 Uiso 1 1 calc R U
C68 C 0.7654(5) 1.1513(5) 0.7505(3) 0.050(2) Uani 1 1 d . .
H68A H 0.8008 1.1655 0.7730 0.075 Uiso 1 1 calc R U
H68B H 0.8141 1.1387 0.7221 0.075 Uiso 1 1 calc R U
H68C H 0.7445 1.0967 0.7601 0.075 Uiso 1 1 calc R U
C69 C 0.7039(6) 1.3131(5) 0.7193(2) 0.056(2) Uani 1 1 d . .
H69A H 0.7314 1.3421 0.7398 0.084 Uiso 1 1 calc R U
H69B H 0.6438 1.3597 0.7082 0.084 Uiso 1 1 calc R U
H69C H 0.7599 1.2870 0.6943 0.084 Uiso 1 1 calc R U
C70 C 0.6355(5) 1.3022(5) 0.8183(2) 0.046(2) Uani 1 1 d . .
H70 H 0.7070 1.3010 0.8113 0.055 Uiso 1 1 calc R U
C71 C 0.5734(5) 1.3400(5) 0.8585(2) 0.047(2) Uani 1 1 d . .
H71 H 0.5993 1.3691 0.8782 0.056 Uiso 1 1 calc R U
C72 C 0.4713(6) 1.3330(5) 0.8682(3) 0.055(2) Uani 1 1 d . .
H72 H 0.4307 1.3534 0.8965 0.066 Uiso 1 1 calc R U
C73 C 0.4272(5) 1.2993(4) 0.8403(2) 0.0303(17) Uani 1 1 d . .
C74 C 0.3158(5) 1.3013(5) 0.8527(3) 0.050(2) Uani 1 1 d . .
H74 H 0.2991 1.2684 0.8294 0.060 Uiso 1 1 calc R U
C75 C 0.3003(7) 1.2498(7) 0.8984(3) 0.084(3) Uani 1 1 d . .
H75A H 0.3631 1.1953 0.9003 0.126 Uiso 1 1 calc R U
H75B H 0.2376 1.2305 0.9007 0.126 Uiso 1 1 calc R U
H75C H 0.2906 1.2916 0.9228 0.126 Uiso 1 1 calc R U
C76 C 0.2369(6) 1.4000(6) 0.8561(3) 0.063(3) Uani 1 1 d . .
H76A H 0.2497 1.4323 0.8799 0.095 Uiso 1 1 calc R U
H76B H 0.1644 1.3978 0.8626 0.095 Uiso 1 1 calc R U
H76C H 0.2463 1.4331 0.8278 0.095 Uiso 1 1 calc R U
C77 C 0.2558(4) 1.2091(4) 0.70793(19) 0.0243(14) Uani 1 1 d . .
C78 C 0.1568(5) 1.1968(4) 0.7294(2) 0.0352(18) Uani 1 1 d . .
C79 C 0.1425(6) 1.1661(5) 0.7810(2) 0.0439(19) Uani 1 1 d . .
H79 H 0.2143 1.1370 0.7897 0.053 Uiso 1 1 calc R U
C80 C 0.0850(6) 1.0899(5) 0.7848(3) 0.056(2) Uani 1 1 d . .
H80A H 0.1074 1.0464 0.8091 0.084 Uiso 1 1 calc R U
H80B H 0.1044 1.0563 0.7568 0.084 Uiso 1 1 calc R U
H80C H 0.0080 1.1202 0.7908 0.084 Uiso 1 1 calc R U
C81 C 0.0852(7) 1.2360(6) 0.8092(3) 0.078(3) Uani 1 1 d . .
H81A H 0.0129 1.2621 0.8024 0.117 Uiso 1 1 calc R U
H81B H 0.1186 1.2843 0.8058 0.117 Uiso 1 1 calc R U
H81C H 0.0827 1.2121 0.8399 0.117 Uiso 1 1 calc R U
C82 C 0.0745(5) 1.2214(5) 0.7057(3) 0.053(2) Uani 1 1 d . .
H82 H 0.0072 1.2195 0.7202 0.064 Uiso 1 1 calc R U
C83 C 0.0851(6) 1.2484(5) 0.6620(3) 0.065(2) Uani 1 1 d . .
H83 H 0.0275 1.2619 0.6460 0.078 Uiso 1 1 calc R U
C84 C 0.1822(5) 1.2558(5) 0.6414(3) 0.056(2) Uani 1 1 d . .
H84 H 0.1922 1.2696 0.6104 0.067 Uiso 1 1 calc R U
C85 C 0.2668(5) 1.2431(4) 0.6655(2) 0.0365(18) Uani 1 1 d . .
C86 C 0.3687(5) 1.2531(4) 0.6405(2) 0.0460(17) Uani 1 1 d . .
H86 H 0.4226 1.2332 0.6610 0.055 Uiso 1 1 calc R U
C87 C 0.4123(6) 1.1868(6) 0.5984(2) 0.054(2) Uani 1 1 d . .
H87A H 0.4255 1.1223 0.6084 0.081 Uiso 1 1 calc R U
H87B H 0.4785 1.1943 0.5826 0.081 Uiso 1 1 calc R U
H87C H 0.3595 1.2032 0.5783 0.081 Uiso 1 1 calc R U
C88 C 0.3529(7) 1.3565(5) 0.6272(3) 0.071(3) Uani 1 1 d . .
H88A H 0.2981 1.3786 0.6082 0.107 Uiso 1 1 calc R U
H88B H 0.4198 1.3620 0.6110 0.107 Uiso 1 1 calc R U
H88C H 0.3311 1.3939 0.6541 0.107 Uiso 1 1 calc R U
C89 C 0.7464(4) 0.7495(4) 0.5907(2) 0.0269(15) Uani 1 1 d . .
C90 C 0.7937(5) 0.6992(5) 0.5498(2) 0.0377(19) Uani 1 1 d . .
C91 C 0.7295(5) 0.6765(5) 0.5232(2) 0.040(2) Uani 1 1 d . .
H91 H 0.6549 0.6943 0.5322 0.048 Uiso 1 1 calc R U
C92 C 0.7752(6) 0.6293(5) 0.4852(2) 0.050(2) Uani 1 1 d . .
H92 H 0.7307 0.6166 0.4675 0.059 Uiso 1 1 calc R U
C93 C 0.8847(6) 0.5984(6) 0.4705(2) 0.055(3) Uani 1 1 d . .
H93 H 0.9139 0.5651 0.4437 0.066 Uiso 1 1 calc R U
C94 C 0.9488(6) 0.6172(6) 0.4959(2) 0.053(2) Uani 1 1 d . .
H94 H 1.0236 0.5962 0.4871 0.063 Uiso 1 1 calc R U
C95 C 0.9024(5) 0.6686(5) 0.5355(2) 0.044(2) Uani 1 1 d . .
H95 H 0.9472 0.6825 0.5526 0.052 Uiso 1 1 calc R U
C96 C 0.8724(5) 0.8342(4) 0.5793(2) 0.0308(17) Uani 1 1 d . .
C97 C 0.8521(6) 0.8877(5) 0.5407(2) 0.0409(19) Uani 1 1 d . .
C98 C 0.7433(6) 0.9251(5) 0.5260(2) 0.0507(19) Uani 1 1 d . .
H98 H 0.6957 0.8943 0.5446 0.061 Uiso 1 1 calc R U
C99 C 0.7539(7) 0.8992(7) 0.4737(3) 0.078(3) Uani 1 1 d . .
H99A H 0.6917 0.8836 0.4696 0.117 Uiso 1 1 calc R U
H99B H 0.8181 0.8461 0.4656 0.117 Uiso 1 1 calc R U
H99C H 0.7583 0.9524 0.4546 0.117 Uiso 1 1 calc R U
C100 C 0.6965(7) 1.0256(6) 0.5328(2) 0.067(3) Uani 1 1 d . .
H10A H 0.6954 1.0392 0.5638 0.100 Uiso 1 1 calc R U
H10B H 0.6239 1.0471 0.5262 0.100 Uiso 1 1 calc R U
H10C H 0.7390 1.0575 0.5130 0.100 Uiso 1 1 calc R U
C101 C 0.9419(6) 0.9055(5) 0.5160(3) 0.050(2) Uani 1 1 d . .
H101 H 0.9333 0.9400 0.4890 0.060 Uiso 1 1 calc R U
C102 C 1.0384(5) 0.8771(5) 0.5280(2) 0.048(2) Uani 1 1 d . .
H102 H 1.0965 0.8892 0.5094 0.057 Uiso 1 1 calc R U
C103 C 1.0510(6) 0.8309(5) 0.5669(3) 0.057(2) Uani 1 1 d . .
H103 H 1.1195 0.8097 0.5753 0.068 Uiso 1 1 calc R U
C104 C 0.9682(4) 0.8133(4) 0.5951(2) 0.0304(16) Uani 1 1 d . .
C105 C 0.9812(5) 0.7659(6) 0.6404(2) 0.053(2) Uani 1 1 d . .
H105 H 0.9139 0.7943 0.6614 0.063 Uiso 1 1 calc R U
C106 C 1.0021(7) 0.6629(6) 0.6409(3) 0.079(3) Uani 1 1 d . .
H10D H 0.9354 0.6509 0.6409 0.119 Uiso 1 1 calc R U
H10E H 1.0317 0.6351 0.6677 0.119 Uiso 1 1 calc R U
H10F H 1.0526 0.6358 0.6144 0.119 Uiso 1 1 calc R U
C107 C 1.0703(5) 0.7830(6) 0.6587(3) 0.057(2) Uani 1 1 d . U
H10G H 1.1349 0.7294 0.6527 0.085 Uiso 1 1 calc R U
H10H H 1.0502 0.7925 0.6908 0.085 Uiso 1 1 calc R U
H10I H 1.0833 0.8382 0.6442 0.085 Uiso 1 1 calc R U
C108 C 0.6098(5) 0.6777(4) 0.61518(19) 0.0314(15) Uani 1 1 d . .
C109 C 0.6651(6) 0.5824(5) 0.6213(2) 0.049(2) Uani 1 1 d . .
C110 C 0.7784(5) 0.5518(4) 0.6325(2) 0.0381(18) Uani 1 1 d . .
H110 H 0.8101 0.6013 0.6219 0.046 Uiso 1 1 calc R U
C111 C 0.8461(7) 0.4588(6) 0.6040(3) 0.063(3) Uani 1 1 d . .
H11A H 0.9204 0.4394 0.6083 0.094 Uiso 1 1 calc R U
H11B H 0.8419 0.4719 0.5723 0.094 Uiso 1 1 calc R U
H11C H 0.8166 0.4092 0.6142 0.094 Uiso 1 1 calc R U
C112 C 0.7858(6) 0.5336(8) 0.6805(3) 0.098(4) Uani 1 1 d . .
H11D H 0.7320 0.5839 0.6981 0.147 Uiso 1 1 calc R U
H11E H 0.8565 0.5302 0.6856 0.147 Uiso 1 1 calc R U
H11F H 0.7738 0.4749 0.6896 0.147 Uiso 1 1 calc R U
C113 C 0.6125(6) 0.5181(5) 0.6208(3) 0.063(2) Uani 1 1 d . .
H113 H 0.6489 0.4543 0.6255 0.076 Uiso 1 1 calc R U
C114 C 0.5095(6) 0.5452(5) 0.6135(3) 0.069(2) Uani 1 1 d . .
H114 H 0.4746 0.5010 0.6129 0.083 Uiso 1 1 calc R U
C115 C 0.4584(6) 0.6368(5) 0.6071(2) 0.054(2) Uani 1 1 d . .
H115 H 0.3860 0.6556 0.6035 0.065 Uiso 1 1 calc R U
C116 C 0.5050(5) 0.7030(5) 0.60567(19) 0.0408(18) Uani 1 1 d . .
C117 C 0.4443(5) 0.8081(5) 0.59823(19) 0.0385(18) Uani 1 1 d . .
H117 H 0.4470 0.8435 0.6240 0.046 Uiso 1 1 calc R U
C118 C 0.4899(5) 0.8491(5) 0.5547(2) 0.049(2) Uani 1 1 d . .
H11G H 0.5623 0.8469 0.5563 0.074 Uiso 1 1 calc R U
H11H H 0.4455 0.9135 0.5509 0.074 Uiso 1 1 calc R U
H11I H 0.4908 0.8130 0.5294 0.074 Uiso 1 1 calc R U
C119 C 0.3279(5) 0.8216(6) 0.5958(2) 0.065(3) Uani 1 1 d . .
H11J H 0.3222 0.8055 0.5661 0.097 Uiso 1 1 calc R U
H11K H 0.2849 0.8863 0.6017 0.097 Uiso 1 1 calc R U
H11L H 0.3022 0.7815 0.6181 0.097 Uiso 1 1 calc R U
N1 N 0.5161(4) 0.7495(4) 0.88261(16) 0.0324(14) Uani 1 1 d . .
N2 N 0.6966(4) 0.7242(3) 0.86716(14) 0.0229(12) Uani 1 1 d . .
N3 N 0.7845(3) 0.8101(3) 0.60650(16) 0.0291(13) Uani 1 1 d . .
N4 N 0.6576(4) 0.7475(3) 0.61837(15) 0.0266(13) Uani 1 1 d . .
N5 N 0.4589(3) 1.2121(3) 0.76979(15) 0.0223(12) Uani 1 1 d . .
N6 N 0.3398(3) 1.1880(3) 0.73607(17) 0.0312(14) Uani 1 1 d . .
P1 P 0.54268(12) 0.75401(11) 0.74022(6) 0.0296(4) Uani 1 1 d . .
P2 P 0.59790(15) 0.99773(13) 0.82262(6) 0.0414(5) Uani 1 1 d . .
S1 S 0.63816(12) 1.02376(11) 0.67456(6) 0.0342(4) Uani 1 1 d . .
S2 S 0.76042(11) 0.77840(11) 0.74748(5) 0.0313(4) Uani 1 1 d . .

loop_
_atom_site_aniso_label
_atom_site_aniso_U_11
_atom_site_aniso_U_22
_atom_site_aniso_U_33
_atom_site_aniso_U_23
_atom_site_aniso_U_13
_atom_site_aniso_U_12
Y1 0.0247(3) 0.0227(3) 0.0283(3) 0.0034(2) -0.0070(2) -0.0087(2)
Y2 0.0221(2) 0.0258(3) 0.0272(3) 0.0015(2) -0.0018(2) -0.0111(2)
Y3 0.0259(3) 0.0249(3) 0.0282(3) 0.0048(2) -0.0065(2) -0.0092(2)
C1 0.033(3) 0.025(3) 0.063(5) 0.012(3) 0.002(3) -0.012(3)
C2 0.076(4) 0.038(4) 0.045(4) -0.005(3) -0.031(3) -0.016(3)
C3 0.017(3) 0.023(3) 0.065(4) 0.018(3) -0.010(3) -0.009(2)
C4 0.023(3) 0.038(4) 0.026(3) 0.001(3) -0.004(2) 0.002(3)
C5 0.020(3) 0.031(4) 0.042(4) 0.002(3) -0.003(3) 0.002(3)
C6 0.034(3) 0.030(3) 0.043(4) -0.003(3) -0.012(3) -0.009(3)
C7 0.046(3) 0.041(3) 0.044(4) -0.003(3) -0.021(3) -0.027(2)
C8 0.036(3) 0.032(3) 0.042(3) -0.004(3) -0.013(2) -0.025(2)
C9 0.037(3) 0.011(3) 0.049(4) -0.013(3) -0.017(3) -0.003(2)
C10 0.03063(9) 0.03061(9) 0.03061(10) -0.00050(7) -0.00491(7) -0.01004(6)
C11 0.046(4) 0.056(4) 0.024(3) 0.001(3) -0.002(3) 0.040(3)
C12 0.054(4) 0.107(6) 0.041(4) 0.002(4) 0.006(4) -0.040(4)
C13 0.053(5) 0.150(10) 0.056(5) 0.026(6) 0.001(4) -0.019(6)
C14 0.071(6) 0.038(5) 0.063(5) -0.002(4) -0.005(4) 0.015(4)
C15 0.022(3) 0.026(3) 0.039(3) 0.000(3) -0.008(2) -0.011(2)
C16 0.063(4) 0.039(3) 0.032(4) -0.002(3) -0.005(3) -0.032(3)
C17 0.086(5) 0.047(4) 0.041(4) 0.001(3) 0.008(4) -0.039(3)
C18 0.097(5) 0.086(5) 0.077(6) 0.000(5) 0.016(5) -0.071(3)
C19 0.051(4) 0.085(5) 0.065(5) -0.012(4) 0.012(4) -0.045(3)
C20 0.021(3) 0.042(4) 0.047(4) -0.004(3) 0.002(3) -0.011(3)
C21 0.052(3) 0.066(4) 0.047(4) 0.033(3) -0.019(3) -0.043(3)
C22 0.039(3) 0.030(4) 0.074(5) 0.000(3) -0.026(3) -0.011(3)
C23 0.045(4) 0.049(4) 0.091(6) -0.001(4) -0.027(4) -0.023(3)
C24 0.036(3) 0.071(5) 0.065(5) -0.003(4) -0.018(3) -0.026(3)
C25 0.032(3) 0.069(5) 0.038(4) 0.006(4) -0.008(3) -0.018(3)
C26 0.043(3) 0.075(4) 0.049(4) 0.033(3) -0.019(3) -0.038(3)
C27 0.043(3) 0.046(4) 0.024(3) 0.008(3) -0.004(3) -0.016(3)
C28 0.025(3) 0.032(4) 0.051(4) 0.022(3) 0.001(3) 0.015(3)
C29 0.091(5) 0.055(5) 0.054(5) 0.015(4) -0.030(4) -0.036(4)
C30 0.042(4) 0.072(6) 0.048(4) 0.025(4) -0.005(4) 0.020(4)
C31 0.090(7) 0.058(5) 0.043(5) 0.026(4) 0.013(5) 0.005(5)
C32 0.048(5) 0.056(5) 0.074(5) 0.035(4) 0.015(4) 0.002(4)
C33 0.055(4) 0.030(4) 0.048(4) 0.003(3) 0.003(4) -0.011(3)
C34 0.040(3) 0.036(3) 0.035(4) 0.019(3) 0.000(3) -0.015(3)
C35 0.069(4) 0.044(4) 0.018(3) -0.012(3) 0.008(3) -0.032(3)
C36 0.071(5) 0.029(4) 0.048(4) -0.002(3) 0.000(4) -0.013(3)
C37 0.121(8) 0.068(6) 0.083(7) 0.005(5) -0.028(6) -0.031(5)
C38 0.080(5) 0.096(6) 0.032(4) -0.005(4) -0.010(4) -0.035(4)
C39 0.074(5) 0.042(4) 0.033(4) -0.022(3) 0.005(4) -0.007(4)
C40 0.063(5) 0.109(7) 0.052(5) 0.016(5) 0.010(4) -0.034(5)
C41 0.042(4) 0.071(5) 0.059(5) 0.023(4) -0.010(3) -0.027(3)
C42 0.036(3) 0.041(4) 0.030(3) 0.007(3) -0.006(3) -0.010(3)
C43 0.037(3) 0.055(4) 0.045(4) 0.012(3) -0.003(3) -0.031(3)
C44 0.486(17) 0.030(6) 0.169(8) 0.000(6) -0.226(7) -0.035(8)
C45 0.057(4) 0.089(6) 0.094(6) -0.018(5) -0.037(4) -0.022(4)
C46 0.018(3) 0.036(3) 0.030(3) -0.001(3) -0.013(2) -0.003(2)
C47 0.056(4) 0.029(4) 0.046(4) 0.003(3) -0.024(3) -0.011(3)
C48 0.045(3) 0.047(4) 0.071(4) -0.019(4) -0.034(3) -0.009(3)
C49 0.086(5) 0.037(4) 0.184(9) -0.020(5) -0.056(5) -0.031(3)
C50 0.177(11) 0.101(8) 0.137(11) -0.019(8) -0.005(9) -0.066(7)
C51 0.047(4) 0.055(5) 0.094(5) 0.000(4) -0.043(3) -0.009(3)
C52 0.040(4) 0.046(5) 0.105(6) 0.000(4) -0.043(3) -0.005(3)
C53 0.057(4) 0.037(4) 0.093(6) 0.026(4) -0.037(4) -0.020(3)
C54 0.053(4) 0.038(4) 0.080(5) 0.032(4) -0.028(4) -0.022(3)
C55 0.017(3) 0.074(5) 0.059(5) 0.022(4) -0.009(3) 0.002(3)
C56 0.081(5) 0.073(6) 0.084(6) 0.036(5) -0.042(4) -0.033(4)
C57 0.074(4) 0.050(4) 0.076(5) 0.016(4) -0.015(4) -0.047(3)
C58 0.022(3) 0.021(3) 0.030(3) 0.004(3) 0.001(2) -0.004(2)
C59 0.038(3) 0.038(3) 0.016(3) -0.009(2) -0.009(2) -0.014(2)
C60 0.058(3) 0.028(3) 0.033(3) -0.007(2) -0.022(2) -0.023(2)
C61 0.064(4) 0.039(4) 0.052(4) 0.007(4) -0.016(3) -0.021(3)
C62 0.103(7) 0.040(5) 0.052(5) 0.014(4) -0.017(5) -0.003(5)
C63 0.047(4) 0.025(4) 0.089(5) 0.011(4) -0.027(4) -0.010(3)
C64 0.057(4) 0.036(4) 0.040(4) -0.004(3) -0.018(3) -0.018(3)
C65 0.024(3) 0.008(2) 0.029(3) -0.005(2) -0.005(2) -0.0051(19)
C66 0.038(3) 0.030(3) 0.047(4) 0.018(3) -0.016(3) -0.022(2)
C67 0.045(3) 0.022(3) 0.050(4) -0.004(3) -0.012(3) -0.018(2)
C68 0.035(4) 0.036(4) 0.078(5) -0.012(4) -0.013(3) -0.006(3)
C69 0.055(4) 0.072(5) 0.045(4) 0.012(4) -0.001(3) -0.033(3)
C70 0.043(3) 0.070(4) 0.036(4) -0.009(3) -0.004(3) -0.033(3)
C71 0.050(4) 0.046(4) 0.056(4) 0.001(3) -0.018(3) -0.026(3)
C72 0.036(4) 0.053(5) 0.062(5) 0.020(4) -0.010(3) -0.001(4)
C73 0.027(3) 0.027(3) 0.029(3) 0.000(3) -0.003(3) 0.001(3)
C74 0.042(3) 0.056(4) 0.061(5) -0.004(4) -0.016(3) -0.024(3)
C75 0.081(5) 0.095(6) 0.083(7) -0.025(5) 0.025(5) -0.052(4)
C76 0.059(5) 0.064(5) 0.048(4) -0.029(4) -0.010(4) 0.010(4)
C77 0.023(3) 0.017(3) 0.037(3) -0.005(2) -0.014(2) -0.006(2)
C78 0.027(3) 0.019(3) 0.058(4) 0.002(3) -0.013(3) -0.003(2)
C79 0.051(4) 0.039(4) 0.046(4) -0.011(3) -0.002(3) -0.022(3)
C80 0.049(4) 0.046(4) 0.079(6) -0.003(4) -0.008(4) -0.025(3)
C81 0.081(6) 0.064(5) 0.090(7) 0.002(5) 0.009(5) -0.036(4)
C82 0.036(3) 0.041(4) 0.087(5) -0.003(4) -0.023(3) -0.011(3)
C83 0.067(4) 0.039(4) 0.098(5) 0.006(4) -0.056(4) -0.010(3)
C84 0.050(4) 0.062(5) 0.065(4) 0.022(4) -0.039(3) -0.021(3)
C85 0.032(3) 0.030(3) 0.051(4) -0.002(3) -0.015(3) -0.011(2)
C86 0.087(4) 0.037(3) 0.040(4) 0.003(3) -0.029(3) -0.045(2)
C87 0.062(5) 0.063(5) 0.029(4) -0.007(4) -0.008(3) -0.007(4)
C88 0.115(6) 0.069(5) 0.055(4) 0.028(4) -0.040(4) -0.055(4)
C89 0.026(3) 0.020(3) 0.040(3) 0.011(3) -0.016(2) -0.011(2)
C90 0.042(4) 0.037(4) 0.029(3) 0.014(3) 0.002(3) -0.013(3)
C91 0.022(3) 0.056(5) 0.029(3) -0.003(3) 0.003(3) 0.002(3)
C92 0.078(5) 0.050(4) 0.028(3) -0.010(3) -0.009(3) -0.028(3)
C93 0.054(5) 0.061(5) 0.035(4) -0.017(4) 0.009(4) -0.003(4)
C94 0.033(4) 0.061(5) 0.048(4) -0.003(4) 0.008(3) 0.000(4)
C95 0.030(3) 0.038(4) 0.051(4) 0.012(3) 0.004(3) -0.003(3)
C96 0.023(3) 0.037(3) 0.027(3) 0.002(3) 0.008(3) -0.010(2)
C97 0.064(4) 0.039(4) 0.023(3) 0.001(3) 0.002(3) -0.026(3)
C98 0.076(4) 0.055(4) 0.044(4) 0.017(3) -0.020(3) -0.049(3)
C99 0.093(6) 0.081(6) 0.068(5) 0.021(5) -0.045(4) -0.027(5)
C100 0.095(6) 0.068(6) 0.032(4) -0.012(4) -0.014(4) -0.016(5)
C101 0.055(4) 0.047(4) 0.047(4) 0.010(3) 0.012(3) -0.028(3)
C102 0.035(3) 0.069(5) 0.043(4) -0.003(4) 0.010(3) -0.031(3)
C103 0.057(4) 0.074(5) 0.051(5) -0.014(4) 0.006(3) -0.042(3)
C104 0.024(3) 0.024(3) 0.046(4) -0.003(3) -0.001(3) -0.014(2)
C105 0.032(3) 0.117(6) 0.023(3) 0.001(4) -0.001(3) -0.044(3)
C106 0.070(5) 0.075(5) 0.093(6) 0.054(4) -0.028(4) -0.028(4)
C107 0.009(3) 0.072(5) 0.081(5) 0.012(4) -0.010(3) -0.005(3)
C108 0.049(3) 0.039(3) 0.019(3) -0.013(3) 0.005(2) -0.034(2)
C109 0.054(4) 0.068(5) 0.023(3) 0.011(3) 0.008(3) -0.025(3)
C110 0.054(4) 0.028(3) 0.035(4) -0.003(3) 0.001(3) -0.020(3)
C111 0.069(5) 0.055(5) 0.055(5) -0.029(4) -0.002(4) -0.006(4)
C112 0.048(4) 0.173(9) 0.077(5) 0.072(5) -0.029(4) -0.047(5)
C113 0.113(5) 0.039(3) 0.058(5) 0.011(3) -0.006(4) -0.059(3)
C114 0.090(4) 0.061(4) 0.086(6) 0.011(4) -0.026(4) -0.060(3)
C115 0.054(4) 0.083(5) 0.040(4) -0.008(4) 0.000(3) -0.044(3)
C116 0.038(3) 0.084(4) 0.016(3) -0.004(3) 0.004(2) -0.043(3)
C117 0.046(3) 0.063(4) 0.016(3) -0.024(3) 0.003(2) -0.028(3)
C118 0.044(4) 0.057(4) 0.049(4) 0.003(4) -0.004(3) -0.022(3)
C119 0.036(4) 0.128(7) 0.033(4) -0.029(4) 0.006(3) -0.031(4)
N1 0.031(2) 0.044(3) 0.024(3) 0.017(2) -0.007(2) -0.017(2)
N2 0.032(2) 0.022(2) 0.016(2) -0.0138(19) -0.0069(18) -0.0074(18)
N3 0.021(2) 0.036(3) 0.034(3) 0.005(2) -0.007(2) -0.0152(18)
N4 0.027(2) 0.035(3) 0.018(2) 0.001(2) -0.0003(19) -0.0123(19)
N5 0.031(2) 0.020(2) 0.022(2) -0.0068(19) -0.0099(18) -0.0120(17)
N6 0.013(2) 0.033(3) 0.047(3) 0.017(2) -0.014(2) -0.0065(19)
P1 0.0263(7) 0.0297(8) 0.0372(9) 0.0078(7) -0.0085(6) -0.0150(6)
P2 0.0449(9) 0.0358(10) 0.0435(10) 0.0066(8) -0.0145(8) -0.0111(8)
S1 0.0401(8) 0.0265(7) 0.0412(9) -0.0017(7) 0.0000(7) -0.0208(6)
S2 0.0178(7) 0.0338(8) 0.0397(9) 0.0101(7) -0.0051(6) -0.0072(6)

loop_
_atom_type_symbol
_atom_type_description
_atom_type_scat_dispersion_real
_atom_type_scat_dispersion_imag
_atom_type_scat_source
C C 0.0033 0.0016 'International Tables Vol C Tables 4.2.6.8 and 6.1.1.4'
H H 0.0000 0.0000 'International Tables Vol C Tables 4.2.6.8 and 6.1.1.4'
N N 0.0061 0.0033 'International Tables Vol C Tables 4.2.6.8 and 6.1.1.4'
P P 0.1023 0.0942 'International Tables Vol C Tables 4.2.6.8 and 6.1.1.4'
S S 0.1246 0.1234 'International Tables Vol C Tables 4.2.6.8 and 6.1.1.4'
Y Y -2.7962 3.5667 'International Tables Vol C Tables 4.2.6.8 and 6.1.1.4'

loop_
_geom_angle_atom_site_label_1
_geom_angle_atom_site_label_2
_geom_angle_atom_site_label_3
_geom_angle
N6 Y1 N5 55.12(17)
N6 Y1 C10 109.04(18)
N5 Y1 C10 112.94(18)
N6 Y1 C4 104.89(19)
N5 Y1 C4 157.66(17)
C10 Y1 C4 81.4(2)
N6 Y1 S1 109.41(13)
N5 Y1 S1 105.30(11)
C10 Y1 S1 136.53(14)
C4 Y1 S1 69.79(14)
N6 Y1 C58 27.56(18)
N5 Y1 C58 27.85(17)
C10 Y1 C58 116.75(18)
C4 Y1 C58 130.87(18)
S1 Y1 C58 106.73(12)
N6 Y1 P2 133.47(14)
N5 Y1 P2 86.69(11)
C10 Y1 P2 58.65(15)
C4 Y1 P2 115.65(14)
S1 Y1 P2 105.39(6)
C58 Y1 P2 112.42(14)
N6 Y1 C5 75.88(18)
N5 Y1 C5 128.46(16)
C10 Y1 C5 96.1(2)
C4 Y1 C5 29.56(18)
S1 Y1 C5 74.57(13)
C58 Y1 C5 101.31(18)
P2 Y1 C5 144.22(14)
N6 Y1 C9 112.15(16)
N5 Y1 C9 91.15(16)
C10 Y1 C9 28.3(2)
C4 Y1 C9 107.20(18)
S1 Y1 C9 137.42(12)
C58 Y1 C9 105.70(16)
P2 Y1 C9 35.48(13)
C5 Y1 C9 124.38(19)
N6 Y1 Y2 131.78(13)
N5 Y1 Y2 147.68(11)
C10 Y1 Y2 94.91(14)
C4 Y1 Y2 37.05(13)
S1 Y1 Y2 43.24(4)
C58 Y1 Y2 145.68(12)
P2 Y1 Y2 94.75(4)
C5 Y1 Y2 60.06(11)
C9 Y1 Y2 108.57(11)
N6 Y1 Y3 147.16(12)
N5 Y1 Y3 129.61(11)
C10 Y1 Y3 38.33(13)
C4 Y1 Y3 72.35(13)
S1 Y1 Y3 100.36(4)
C58 Y1 Y3 149.20(12)
P2 Y1 Y3 44.52(4)
C5 Y1 Y3 99.77(13)
C9 Y1 Y3 43.52(11)
Y2 Y1 Y3 65.059(16)
N4 Y2 N3 55.98(18)
N4 Y2 C4 106.3(2)
N3 Y2 C4 141.18(18)
N4 Y2 S1 131.06(13)
N3 Y2 S1 94.18(13)
C4 Y2 S1 71.59(17)
N4 Y2 S2 125.86(12)
N3 Y2 S2 111.60(12)
C4 Y2 S2 106.43(14)
S1 Y2 S2 99.82(6)
N4 Y2 C89 27.88(17)
N3 Y2 C89 28.23(17)
C4 Y2 C89 128.22(19)
S1 Y2 C89 115.95(12)
S2 Y2 C89 120.86(11)
N4 Y2 P1 93.05(13)
N3 Y2 P1 142.99(13)
C4 Y2 P1 60.71(16)
S1 Y2 P1 122.74(5)
S2 Y2 P1 67.92(5)
C89 Y2 P1 117.84(13)
N4 Y2 C3 90.73(18)
N3 Y2 C3 144.03(19)
C4 Y2 C3 28.4(2)
S1 Y2 C3 99.71(12)
S2 Y2 C3 98.54(13)
C89 Y2 C3 118.11(19)
P1 Y2 C3 36.36(12)
N4 Y2 Y1 143.49(12)
N3 Y2 Y1 137.36(13)
C4 Y2 Y1 39.22(17)
S1 Y2 Y1 43.31(4)
S2 Y2 Y1 84.52(4)
C89 Y2 Y1 152.61(11)
P1 Y2 Y1 79.44(4)
C3 Y2 Y1 62.23(13)
N2 Y3 N1 58.01(16)
N2 Y3 C10 142.94(17)
N1 Y3 C10 97.49(18)
N2 Y3 C9 117.49(17)
N1 Y3 C9 93.71(18)
C10 Y3 C9 29.9(2)
N2 Y3 C27 29.62(18)
N1 Y3 C27 28.58(17)
C10 Y3 C27 123.03(19)
C9 Y3 C27 109.50(19)
N2 Y3 S2 91.01(11)
N1 Y3 S2 141.42(12)
C10 Y3 S2 120.26(14)
C9 Y3 S2 122.71(14)
C27 Y3 S2 116.49(13)
N2 Y3 P2 106.04(13)
N1 Y3 P2 118.53(14)
C10 Y3 P2 58.68(16)
C9 Y3 P2 36.77(14)
C27 Y3 P2 118.03(16)
S2 Y3 P2 90.10(5)
N2 Y3 P1 125.22(12)
N1 Y3 P1 109.70(14)
C10 Y3 P1 87.48(15)
C9 Y3 P1 116.40(14)
C27 Y3 P1 119.00(16)
S2 Y3 P1 67.62(5)
P2 Y3 P1 122.88(5)
N2 Y3 Y1 150.52(12)
N1 Y3 Y1 134.76(11)
C10 Y3 Y1 37.46(14)
C9 Y3 Y1 46.70(13)
C27 Y3 Y1 156.19(14)
S2 Y3 Y1 83.63(4)
P2 Y3 Y1 45.27(4)
P1 Y3 Y1 79.28(4)
P1 C1 H1A 109.5
P1 C1 H1B 109.5
H1A C1 H1B 109.5
P1 C1 H1C 109.5
H1A C1 H1C 109.5
H1B C1 H1C 109.5
P2 C2 H2A 109.5
P2 C2 H2B 109.5
H2A C2 H2B 109.5
P2 C2 H2C 109.5
H2A C2 H2C 109.5
H2B C2 H2C 109.5
C8 C3 C4 124.4(5)
C8 C3 P1 123.8(5)
C4 C3 P1 111.8(4)
C8 C3 Y2 147.9(5)
C4 C3 Y2 55.1(3)
P1 C3 Y2 67.56(18)
C5 C4 C3 112.5(6)
C5 C4 Y2 130.8(4)
C3 C4 Y2 96.6(4)
C5 C4 Y1 86.0(4)
C3 C4 Y1 131.8(4)
Y2 C4 Y1 103.7(2)
C6 C5 C4 124.0(6)
C6 C5 Y1 137.5(4)
C4 C5 Y1 64.5(4)
C7 C6 C5 118.2(6)
C7 C6 H6 120.9
C5 C6 H6 120.9
C8 C7 C6 121.2(6)
C8 C7 H7 119.4
C6 C7 H7 119.4
C7 C8 C3 119.7(6)
C7 C8 H8 120.1
C3 C8 H8 120.1
C14 C9 C10 114.6(7)
C14 C9 P2 131.2(6)
C10 C9 P2 114.0(5)
C14 C9 Y3 123.2(5)
C10 C9 Y3 67.2(3)
P2 C9 Y3 73.19(19)
C14 C9 Y1 142.9(5)
C10 C9 Y1 59.5(3)
P2 C9 Y1 70.1(2)
Y3 C9 Y1 89.79(17)
C11 C10 C9 124.8(6)
C11 C10 Y1 128.3(5)
C9 C10 Y1 92.2(4)
C11 C10 Y3 114.1(5)
C9 C10 Y3 82.9(3)
Y1 C10 Y3 104.2(2)
C10 C11 C12 120.8(8)
C10 C11 H11 119.6
C12 C11 H11 119.6
C13 C12 C11 119.0(8)
C13 C12 H12 120.5
C11 C12 H12 120.5
C14 C13 C12 116.7(8)
C14 C13 H13 121.6
C12 C13 H13 121.6
C13 C14 C9 123.9(9)
C13 C14 H14 118.1
C9 C14 H14 118.1
C20 C15 C16 120.5(6)
C20 C15 S1 119.9(5)
C16 C15 S1 119.7(5)
C17 C16 C15 120.2(6)
C17 C16 H16 119.9
C15 C16 H16 119.9
C16 C17 C18 121.0(7)
C16 C17 H17 119.5
C18 C17 H17 119.5
C17 C18 C19 119.0(8)
C17 C18 H18 120.5
C19 C18 H18 120.5
C20 C19 C18 118.2(7)
C20 C19 H19 120.9
C18 C19 H19 120.9
C15 C20 C19 120.9(7)
C15 C20 H20 119.5
C19 C20 H20 119.5
C22 C21 C26 120.0
C22 C21 S2 121.39(18)
C26 C21 S2 118.60(18)
C21 C22 C23 120.0
C21 C22 H22 120.0
C23 C22 H22 120.0
C24 C23 C22 120.0
C24 C23 H23 120.0
C22 C23 H23 120.0
C25 C24 C23 120.0
C25 C24 H24 120.0
C23 C24 H24 120.0
C26 C25 C24 120.0
C26 C25 H25 120.0
C24 C25 H25 120.0
C25 C26 C21 120.0
C25 C26 H26 120.0
C21 C26 H26 120.0
N1 C27 N2 116.9(5)
N1 C27 C28 126.7(6)
N2 C27 C28 116.4(5)
N1 C27 Y3 59.2(3)
N2 C27 Y3 58.2(3)
C28 C27 Y3 168.6(4)
C29 C28 C33 117.9(7)
C29 C28 C27 125.7(7)
C33 C28 C27 116.4(6)
C30 C29 C28 121.6(9)
C30 C29 H29 119.2
C28 C29 H29 119.2
C29 C30 C31 119.6(8)
C29 C30 H30 120.2
C31 C30 H30 120.2
C32 C31 C30 119.2(8)
C32 C31 H31 120.4
C30 C31 H31 120.4
C33 C32 C31 120.7(9)
C33 C32 H32 119.6
C31 C32 H32 119.6
C32 C33 C28 120.6(8)
C32 C33 H33 119.7
C28 C33 H33 119.7
C35 C34 N1 123.8(7)
C35 C34 C42 119.2(6)
N1 C34 C42 116.1(6)
C39 C35 C34 119.6(7)
C39 C35 C36 117.9(6)
C34 C35 C36 122.1(6)
C35 C36 C37 112.1(7)
C35 C36 C38 111.6(7)
C37 C36 C38 106.9(7)
C35 C36 H36 108.7
C37 C36 H36 108.7
C38 C36 H36 108.7
C36 C37 H37A 109.5
C36 C37 H37B 109.5
H37A C37 H37B 109.5
C36 C37 H37C 109.5
H37A C37 H37C 109.5
H37B C37 H37C 109.5
C36 C38 H38A 109.5
C36 C38 H38B 109.5
H38A C38 H38B 109.5
C36 C38 H38C 109.5
H38A C38 H38C 109.5
H38B C38 H38C 109.5
C35 C39 C40 120.3(7)
C35 C39 H39 119.9
C40 C39 H39 119.9
C41 C40 C39 121.8(8)
C41 C40 H40 119.1
C39 C40 H40 119.1
C40 C41 C42 121.2(8)
C40 C41 H41 119.4
C42 C41 H41 119.4
C41 C42 C34 117.6(6)
C41 C42 C43 119.1(7)
C34 C42 C43 123.1(6)
C44 C43 C42 114.1(7)
C44 C43 C45 111.1(8)
C42 C43 C45 112.7(6)
C44 C43 H43 106.0
C42 C43 H43 106.0
C45 C43 H43 106.0
C43 C44 H44A 109.5
C43 C44 H44B 109.5
H44A C44 H44B 109.5
C43 C44 H44C 109.5
H44A C44 H44C 109.5
H44B C44 H44C 109.5
C43 C45 H45A 109.5
C43 C45 H45B 109.5
H45A C45 H45B 109.5
C43 C45 H45C 109.5
H45A C45 H45C 109.5
H45B C45 H45C 109.5
C47 C46 N2 115.9(5)
C47 C46 C54 120.8(6)
N2 C46 C54 122.8(6)
C46 C47 C51 118.9(6)
C46 C47 C48 123.1(6)
C51 C47 C48 117.9(7)
C49 C48 C50 110.6(8)
C49 C48 C47 113.3(6)
C50 C48 C47 114.7(7)
C49 C48 H48 105.8
C50 C48 H48 105.8
C47 C48 H48 105.8
C48 C49 H49A 109.5
C48 C49 H49B 109.5
H49A C49 H49B 109.5
C48 C49 H49C 109.5
H49A C49 H49C 109.5
H49B C49 H49C 109.5
C48 C50 H50A 109.5
C48 C50 H50B 109.5
H50A C50 H50B 109.5
C48 C50 H50C 109.5
H50A C50 H50C 109.5
H50B C50 H50C 109.5
C52 C51 C47 118.6(8)
C52 C51 H51 120.7
C47 C51 H51 120.7
C53 C52 C51 121.7(7)
C53 C52 H52 119.2
C51 C52 H52 119.1
C52 C53 C54 124.3(7)
C52 C53 H53 117.9
C54 C53 H53 117.9
C53 C54 C46 115.2(7)
C53 C54 C55 124.5(7)
C46 C54 C55 120.1(6)
C56 C55 C57 110.6(7)
C56 C55 C54 107.9(7)
C57 C55 C54 111.7(6)
C56 C55 H55 108.9
C57 C55 H55 108.9
C54 C55 H55 108.9
C55 C56 H56A 109.5
C55 C56 H56B 109.5
H56A C56 H56B 109.5
C55 C56 H56C 109.5
H56A C56 H56C 109.5
H56B C56 H56C 109.5
C55 C57 H57A 109.5
C55 C57 H57B 109.5
H57A C57 H57B 109.5
C55 C57 H57C 109.5
H57A C57 H57C 109.5
H57B C57 H57C 109.5
N6 C58 N5 111.2(5)
N6 C58 C59 125.2(5)
N5 C58 C59 123.5(6)
N6 C58 Y1 55.3(3)
N5 C58 Y1 56.8(3)
C59 C58 Y1 169.2(4)
C60 C59 C64 116.0(6)
C60 C59 C58 120.8(5)
C64 C59 C58 123.1(6)
C61 C60 C59 124.2(6)
C61 C60 H60 117.9
C59 C60 H60 117.9
C60 C61 C62 118.4(8)
C60 C61 H61 120.8
C62 C61 H61 120.8
C61 C62 C63 121.8(7)
C61 C62 H62 119.1
C63 C62 H62 119.1
C62 C63 C64 116.7(7)
C62 C63 H63 121.7
C64 C63 H63 121.7
C59 C64 C63 122.7(7)
C59 C64 H64 118.6
C63 C64 H64 118.6
C66 C65 N5 120.9(5)
C66 C65 C73 117.0(6)
N5 C65 C73 122.0(5)
C70 C66 C65 123.6(6)
C70 C66 C67 116.5(6)
C65 C66 C67 119.9(6)
C68 C67 C66 112.0(6)
C68 C67 C69 108.0(6)
C66 C67 C69 111.4(5)
C68 C67 H67 108.4
C66 C67 H67 108.4
C69 C67 H67 108.4
C67 C68 H68A 109.5
C67 C68 H68B 109.5
H68A C68 H68B 109.5
C67 C68 H68C 109.5
H68A C68 H68C 109.5
H68B C68 H68C 109.5
C67 C69 H69A 109.5
C67 C69 H69B 109.5
H69A C69 H69B 109.5
C67 C69 H69C 109.5
H69A C69 H69C 109.5
H69B C69 H69C 109.5
C66 C70 C71 120.1(7)
C66 C70 H70 120.0
C71 C70 H70 120.0
C72 C71 C70 116.9(7)
C72 C71 H71 121.5
C70 C71 H71 121.5
C73 C72 C71 124.3(7)
C73 C72 H72 117.8
C71 C72 H72 117.8
C72 C73 C65 117.6(6)
C72 C73 C74 119.8(6)
C65 C73 C74 122.6(6)
C73 C74 C76 112.4(7)
C73 C74 C75 110.6(6)
C76 C74 C75 108.7(6)
C73 C74 H74 108.3
C76 C74 H74 108.3
C75 C74 H74 108.3
C74 C75 H75A 109.5
C74 C75 H75B 109.5
H75A C75 H75B 109.5
C74 C75 H75C 109.5
H75A C75 H75C 109.5
H75B C75 H75C 109.5
C74 C76 H76A 109.5
C74 C76 H76B 109.5
H76A C76 H76B 109.5
C74 C76 H76C 109.5
H76A C76 H76C 109.5
H76B C76 H76C 109.5
C85 C77 C78 121.1(6)
C85 C77 N6 123.1(5)
C78 C77 N6 115.6(5)
C82 C78 C77 117.8(6)
C82 C78 C79 121.9(6)
C77 C78 C79 120.0(6)
C81 C79 C80 109.5(7)
C81 C79 C78 114.6(6)
C80 C79 C78 106.4(6)
C81 C79 H79 108.7
C80 C79 H79 108.7
C78 C79 H79 108.7
C79 C80 H80A 109.5
C79 C80 H80B 109.5
H80A C80 H80B 109.5
C79 C80 H80C 109.5
H80A C80 H80C 109.5
H80B C80 H80C 109.5
C79 C81 H81A 109.5
C79 C81 H81B 109.5
H81A C81 H81B 109.5
C79 C81 H81C 109.5
H81A C81 H81C 109.5
H81B C81 H81C 109.5
C83 C82 C78 122.6(7)
C83 C82 H82 118.7
C78 C82 H82 118.7
C82 C83 C84 118.7(7)
C82 C83 H83 120.7
C84 C83 H83 120.7
C83 C84 C85 121.6(7)
C83 C84 H84 119.2
C85 C84 H84 119.2
C77 C85 C84 117.3(6)
C77 C85 C86 123.8(6)
C84 C85 C86 118.1(6)
C85 C86 C88 110.3(6)
C85 C86 C87 110.7(6)
C88 C86 C87 112.2(6)
C85 C86 H86 107.8
C88 C86 H86 107.8
C87 C86 H86 107.8
C86 C87 H87A 109.5
C86 C87 H87B 109.5
H87A C87 H87B 109.5
C86 C87 H87C 109.5
H87A C87 H87C 109.5
H87B C87 H87C 109.5
C86 C88 H88A 109.5
C86 C88 H88B 109.5
H88A C88 H88B 109.5
C86 C88 H88C 109.5
H88A C88 H88C 109.5
H88B C88 H88C 109.5
N4 C89 N3 108.7(5)
N4 C89 C90 127.3(6)
N3 C89 C90 123.9(5)
N4 C89 Y2 52.6(3)
N3 C89 Y2 56.4(3)
C90 C89 Y2 176.4(4)
C95 C90 C91 117.2(6)
C95 C90 C89 122.2(7)
C91 C90 C89 120.6(6)
C92 C91 C90 119.7(6)
C92 C91 H91 120.1
C90 C91 H91 120.1
C91 C92 C93 123.3(7)
C91 C92 H92 118.4
C93 C92 H92 118.4
C94 C93 C92 118.4(7)
C94 C93 H93 120.8
C92 C93 H93 120.8
C93 C94 C95 119.4(7)
C93 C94 H94 120.3
C95 C94 H94 120.3
C90 C95 C94 122.0(7)
C90 C95 H95 119.0
C94 C95 H95 119.0
C104 C96 C97 122.2(6)
C104 C96 N3 119.5(5)
C97 C96 N3 117.8(5)
C96 C97 C101 113.9(6)
C96 C97 C98 124.1(6)
C101 C97 C98 121.9(6)
C100 C98 C97 110.8(7)
C100 C98 C99 111.4(6)
C97 C98 C99 109.8(6)
C100 C98 H98 108.3
C97 C98 H98 108.3
C99 C98 H98 108.3
C98 C99 H99A 109.5
C98 C99 H99B 109.5
H99A C99 H99B 109.5
C98 C99 H99C 109.5
H99A C99 H99C 109.5
H99B C99 H99C 109.5
C98 C100 H10A 109.5
C98 C100 H10B 109.5
H10A C100 H10B 109.5
C98 C100 H10C 109.5
H10A C100 H10C 109.5
H10B C100 H10C 109.5
C102 C101 C97 124.6(7)
C102 C101 H101 117.7
C97 C101 H101 117.7
C101 C102 C103 118.4(7)
C101 C102 H102 120.8
C103 C102 H102 120.8
C102 C103 C104 122.4(7)
C102 C103 H103 118.8
C104 C103 H103 118.8
C103 C104 C96 117.3(6)
C103 C104 C105 122.3(6)
C96 C104 C105 120.2(5)
C106 C105 C107 108.1(6)
C106 C105 C104 114.7(6)
C107 C105 C104 110.8(6)
C106 C105 H105 107.7
C107 C105 H105 107.7
C104 C105 H105 107.7
C105 C106 H10D 109.5
C105 C106 H10E 109.5
H10D C106 H10E 109.5
C105 C106 H10F 109.5
H10D C106 H10F 109.5
H10E C106 H10F 109.5
C105 C107 H10G 109.5
C105 C107 H10H 109.5
H10G C107 H10H 109.5
C105 C107 H10I 109.5
H10G C107 H10I 109.5
H10H C107 H10I 109.5
C109 C108 C116 118.0(6)
C109 C108 N4 121.6(6)
C116 C108 N4 120.4(5)
C113 C109 C108 119.2(7)
C113 C109 C110 120.8(6)
C108 C109 C110 119.8(7)
C112 C110 C109 115.0(6)
C112 C110 C111 110.2(6)
C109 C110 C111 106.6(6)
C112 C110 H110 108.3
C109 C110 H110 108.3
C111 C110 H110 108.3
C110 C111 H11A 109.5
C110 C111 H11B 109.5
H11A C111 H11B 109.5
C110 C111 H11C 109.5
H11A C111 H11C 109.5
H11B C111 H11C 109.5
C110 C112 H11D 109.5
C110 C112 H11E 109.5
H11D C112 H11E 109.5
C110 C112 H11F 109.5
H11D C112 H11F 109.5
H11E C112 H11F 109.5
C114 C113 C109 121.4(7)
C114 C113 H113 119.3
C109 C113 H113 119.3
C115 C114 C113 118.4(8)
C115 C114 H114 120.8
C113 C114 H114 120.8
C116 C115 C114 123.7(7)
C116 C115 H115 118.1
C114 C115 H115 118.1
C115 C116 C108 119.0(6)
C115 C116 C117 122.7(6)
C108 C116 C117 118.1(6)
C119 C117 C118 107.1(5)
C119 C117 C116 109.5(6)
C118 C117 C116 113.5(5)
C119 C117 H117 108.9
C118 C117 H117 108.9
C116 C117 H117 108.9
C117 C118 H11G 109.5
C117 C118 H11H 109.5
H11G C118 H11H 109.5
C117 C118 H11I 109.5
H11G C118 H11I 109.5
H11H C118 H11I 109.5
C117 C119 H11J 109.5
C117 C119 H11K 109.5
H11J C119 H11K 109.5
C117 C119 H11L 109.5
H11J C119 H11L 109.5
H11K C119 H11L 109.5
C27 N1 C34 121.9(5)
C27 N1 Y3 92.2(4)
C34 N1 Y3 145.4(4)
C27 N2 C46 125.6(5)
C27 N2 Y3 92.2(3)
C46 N2 Y3 139.8(4)
C89 N3 C96 119.4(5)
C89 N3 Y2 95.3(3)
C96 N3 Y2 145.2(4)
C89 N4 C108 121.8(5)
C89 N4 Y2 99.5(4)
C108 N4 Y2 135.3(3)
C58 N5 C65 123.6(5)
C58 N5 Y1 95.4(4)
C65 N5 Y1 139.9(3)
C58 N6 C77 123.9(5)
C58 N6 Y1 97.2(3)
C77 N6 Y1 135.6(4)
C3 P1 C1 105.9(3)
C3 P1 Y3 110.2(2)
C1 P1 Y3 130.0(2)
C3 P1 Y2 76.1(2)
C1 P1 Y2 123.7(2)
Y3 P1 Y2 98.16(6)
C9 P2 C2 105.5(3)
C9 P2 Y3 70.0(2)
C2 P2 Y3 134.8(2)
C9 P2 Y1 74.4(2)
C2 P2 Y1 133.2(2)
Y3 P2 Y1 90.21(6)
C15 S1 Y2 127.84(19)
C15 S1 Y1 135.5(2)
Y2 S1 Y1 93.45(5)
C21 S2 Y2 122.31(13)
C21 S2 Y3 115.03(12)
Y2 S2 Y3 101.74(5)

loop_
_geom_bond_atom_site_label_1
_geom_bond_atom_site_label_2
_geom_bond_distance
Y1 N6 2.359(4)
Y1 N5 2.393(5)
Y1 C10 2.524(6)
Y1 C4 2.605(7)
Y1 S1 2.7506(17)
Y1 C58 2.848(6)
Y1 P2 2.858(2)
Y1 C5 2.880(7)
Y1 C9 2.927(6)
Y1 Y2 4.0026(9)
Y1 Y3 4.0227(9)
Y2 N4 2.299(5)
Y2 N3 2.387(5)
Y2 C4 2.483(6)
Y2 S1 2.7471(17)
Y2 S2 2.7608(17)
Y2 C89 2.853(6)
Y2 P1 2.8647(17)
Y2 C3 3.008(6)
Y3 N2 2.372(4)
Y3 N1 2.398(5)
Y3 C10 2.574(6)
Y3 C9 2.770(5)
Y3 C27 2.790(6)
Y3 S2 2.8024(16)
Y3 P2 2.821(2)
Y3 P1 2.8464(19)
C1 P1 1.850(7)
C1 H1A 0.9800
C1 H1B 0.9800
C1 H1C 0.9800
C2 P2 1.857(7)
C2 H2A 0.9800
C2 H2B 0.9800
C2 H2C 0.9800
C3 C8 1.379(8)
C3 C4 1.438(9)
C3 P1 1.837(6)
C4 C5 1.424(8)
C5 C6 1.416(9)
C6 C7 1.387(9)
C6 H6 0.9500
C7 C8 1.367(8)
C7 H7 0.9500
C8 H8 0.9500
C9 C14 1.385(10)
C9 C10 1.390(9)
C9 P2 1.764(7)
C10 C11 1.260(10)
C11 C12 1.411(10)
C11 H11 0.9500
C12 C13 1.391(14)
C12 H12 0.9500
C13 C14 1.379(13)
C13 H13 0.9500
C14 H14 0.9500
C15 C20 1.347(8)
C15 C16 1.378(8)
C15 S1 1.793(6)
C16 C17 1.350(10)
C16 H16 0.9500
C17 C18 1.371(11)
C17 H17 0.9500
C18 C19 1.418(12)
C18 H18 0.9500
C19 C20 1.386(10)
C19 H19 0.9500
C20 H20 0.9500
C21 C22 1.3900
C21 C26 1.3900
C21 S2 1.788(4)
C22 C23 1.3900
C22 H22 0.9500
C23 C24 1.3900
C23 H23 0.9500
C24 C25 1.3900
C24 H24 0.9500
C25 C26 1.3900
C25 H25 0.9500
C26 H26 0.9500
C27 N1 1.336(8)
C27 N2 1.380(8)
C27 C28 1.540(9)
C28 C29 1.379(11)
C28 C33 1.438(11)
C29 C30 1.359(11)
C29 H29 0.9500
C30 C31 1.428(14)
C30 H30 0.9500
C31 C32 1.372(13)
C31 H31 0.9500
C32 C33 1.355(10)
C32 H32 0.9500
C33 H33 0.9500
C34 C35 1.401(9)
C34 N1 1.404(8)
C34 C42 1.436(10)
C35 C39 1.353(10)
C35 C36 1.515(11)
C36 C37 1.559(11)
C36 C38 1.562(10)
C36 H36 1.0000
C37 H37A 0.9800
C37 H37B 0.9800
C37 H37C 0.9800
C38 H38A 0.9800
C38 H38B 0.9800
C38 H38C 0.9800
C39 C40 1.404(13)
C39 H39 0.9500
C40 C41 1.301(12)
C40 H40 0.9500
C41 C42 1.410(9)
C41 H41 0.9500
C42 C43 1.480(9)
C43 C44 1.436(12)
C43 C45 1.514(10)
C43 H43 1.0000
C44 H44A 0.9800
C44 H44B 0.9800
C44 H44C 0.9800
C45 H45A 0.9800
C45 H45B 0.9800
C45 H45C 0.9800
C46 C47 1.401(10)
C46 N2 1.426(7)
C46 C54 1.437(9)
C47 C51 1.413(10)
C47 C48 1.551(10)
C48 C49 1.465(11)
C48 C50 1.535(14)
C48 H48 1.0000
C49 H49A 0.9800
C49 H49B 0.9800
C49 H49C 0.9800
C50 H50A 0.9800
C50 H50B 0.9800
C50 H50C 0.9800
C51 C52 1.376(11)
C51 H51 0.9500
C52 C53 1.321(11)
C52 H52 0.9500
C53 C54 1.387(10)
C53 H53 0.9500
C54 C55 1.502(12)
C55 C56 1.493(11)
C55 C57 1.496(10)
C55 H55 1.0000
C56 H56A 0.9800
C56 H56B 0.9800
C56 H56C 0.9800
C57 H57A 0.9800
C57 H57B 0.9800
C57 H57C 0.9800
C58 N6 1.328(8)
C58 N5 1.336(7)
C58 C59 1.459(8)
C59 C60 1.375(9)
C59 C64 1.391(9)
C60 C61 1.348(9)
C60 H60 0.9500
C61 C62 1.377(11)
C61 H61 0.9500
C62 C63 1.391(12)
C62 H62 0.9500
C63 C64 1.399(9)
C63 H63 0.9500
C64 H64 0.9500
C65 C66 1.393(8)
C65 N5 1.422(7)
C65 C73 1.452(8)
C66 C70 1.333(10)
C66 C67 1.559(9)
C67 C68 1.537(9)
C67 C69 1.567(10)
C67 H67 1.0000
C68 H68A 0.9800
C68 H68B 0.9800
C68 H68C 0.9800
C69 H69A 0.9800
C69 H69B 0.9800
C69 H69C 0.9800
C70 C71 1.402(9)
C70 H70 0.9500
C71 C72 1.402(10)
C71 H71 0.9500
C72 C73 1.342(11)
C72 H72 0.9500
C73 C74 1.482(9)
C74 C76 1.533(10)
C74 C75 1.568(12)
C74 H74 1.0000
C75 H75A 0.9800
C75 H75B 0.9800
C75 H75C 0.9800
C76 H76A 0.9800
C76 H76B 0.9800
C76 H76C 0.9800
C77 C85 1.363(9)
C77 C78 1.452(8)
C77 N6 1.482(7)
C78 C82 1.369(10)
C78 C79 1.608(10)
C79 C81 1.357(11)
C79 C80 1.595(10)
C79 H79 1.0000
C80 H80A 0.9800
C80 H80B 0.9800
C80 H80C 0.9800
C81 H81A 0.9800
C81 H81B 0.9800
C81 H81C 0.9800
C82 C83 1.363(11)
C82 H82 0.9500
C83 C84 1.393(11)
C83 H83 0.9500
C84 C85 1.420(10)
C84 H84 0.9500
C85 C86 1.507(9)
C86 C88 1.561(10)
C86 C87 1.601(10)
C86 H86 1.0000
C87 H87A 0.9800
C87 H87B 0.9800
C87 H87C 0.9800
C88 H88A 0.9800
C88 H88B 0.9800
C88 H88C 0.9800
C89 N4 1.353(7)
C89 N3 1.355(8)
C89 C90 1.447(9)
C90 C95 1.387(9)
C90 C91 1.424(10)
C91 C92 1.352(9)
C91 H91 0.9500
C92 C93 1.398(10)
C92 H92 0.9500
C93 C94 1.370(12)
C93 H93 0.9500
C94 C95 1.421(10)
C94 H94 0.9500
C95 H95 0.9500
C96 C104 1.392(9)
C96 C97 1.399(9)
C96 N3 1.466(8)
C97 C101 1.414(10)
C97 C98 1.527(10)
C98 C100 1.474(11)
C98 C99 1.645(11)
C98 H98 1.0000
C99 H99A 0.9800
C99 H99B 0.9800
C99 H99C 0.9800
C100 H10A 0.9800
C100 H10B 0.9800
C100 H10C 0.9800
C101 C102 1.341(10)
C101 H101 0.9500
C102 C103 1.346(10)
C102 H102 0.9500
C103 C104 1.381(9)
C103 H103 0.9500
C104 C105 1.525(9)
C105 C106 1.509(12)
C105 C107 1.519(10)
C105 H105 1.0000
C106 H10D 0.9800
C106 H10E 0.9800
C106 H10F 0.9800
C107 H10G 0.9800
C107 H10H 0.9800
C107 H10I 0.9800
C108 C109 1.417(9)
C108 C116 1.419(9)
C108 N4 1.441(8)
C109 C113 1.400(11)
C109 C110 1.542(10)
C110 C112 1.486(10)
C110 C111 1.632(10)
C110 H110 1.0000
C111 H11A 0.9800
C111 H11B 0.9800
C111 H11C 0.9800
C112 H11D 0.9800
C112 H11E 0.9800
C112 H11F 0.9800
C113 C114 1.371(11)
C113 H113 0.9500
C114 C115 1.360(11)
C114 H114 0.9500
C115 C116 1.359(11)
C115 H115 0.9500
C116 C117 1.565(9)
C117 C119 1.536(9)
C117 C118 1.547(9)
C117 H117 1.0000
C118 H11G 0.9800
C118 H11H 0.9800
C118 H11I 0.9800
C119 H11J 0.9800
C119 H11K 0.9800
C119 H11L 0.9800

loop_
_platon_squeeze_void_nr
_platon_squeeze_void_average_x
_platon_squeeze_void_average_y
_platon_squeeze_void_average_z
_platon_squeeze_void_volume
_platon_squeeze_void_count_electrons
_platon_squeeze_void_content
1 0.000 0.000 0.000 661 136 ' '
2 -0.500 0.500 0.500 400 89 ' '
3 0.042 0.236 0.570 7 0 ' '
4 0.048 0.042 0.689 9 1 ' '
5 0.139 0.018 0.607 18 2 ' '
6 0.361 0.514 0.218 7 2 ' '
7 0.472 0.042 0.532 7 1 ' '
8 0.528 0.958 0.468 7 1 ' '
9 0.639 0.486 0.782 7 1 ' '
10 0.861 -0.019 0.393 18 2 ' '
11 0.953 0.958 0.310 9 1 ' '
12 0.958 0.764 0.429 7 1 ' '
